data_7004539
loop_
_publ_author_name
'Zi, Guofu'
'Wang, Qiuwen'
'Xiang, Li'
'Song, Haibin'

_publ_section_title
;
 Lanthanide and group 4 metal complexes with new chiral biaryl-based
 NNO-donor ligands
;
_journal_issue 43
_journal_name_full 'Dalton Transactions'
_journal_page_first 5930
_journal_page_last 5944
_journal_paper_doi 10.1039/b808238c
_journal_year 2008
_chemical_absolute_configuration rmad
_chemical_formula_moiety 'C85 H89 N6 O3 Y'
_chemical_formula_sum 'C85 H89 N6 O3 Y'
_chemical_formula_weight 1331.53
_chemical_name_systematic
;
?
;
_space_group_IT_number 19
_symmetry_cell_setting orthorhombic
_symmetry_space_group_name_Hall 'P 2ac 2ab'
_symmetry_space_group_name_H-M 'P 21 21 21'
_atom_sites_solution_hydrogens geom
_atom_sites_solution_primary direct
_atom_sites_solution_secondary difmap
_audit_creation_method SHELXL-97
_cell_angle_alpha 90.00
_cell_angle_beta 90.00
_cell_angle_gamma 90.00
_cell_formula_units_Z 4
_cell_length_a 14.0617(12)
_cell_length_b 15.1344(13)
_cell_length_c 36.245(3)
_cell_measurement_reflns_used 13814
_cell_measurement_temperature 113(2)
_cell_measurement_theta_max 27.1
_cell_measurement_theta_min 1.8
_cell_volume 7713.5(11)
_computing_cell_refinement CrystalClear
_computing_data_collection CrystalClear
_computing_data_reduction CrystalClear
_computing_publication_material 'CrystalStructure 3.7.0'
_computing_structure_refinement 'SHELXL-97 (Sheldrick, 1997)'
_computing_structure_solution 'SHELXS-97 (Sheldrick, 1990)'
_diffrn_ambient_temperature 113(2)
_diffrn_detector_area_resol_mean 7.31
_diffrn_measured_fraction_theta_full 0.997
_diffrn_measured_fraction_theta_max 0.997
_diffrn_measurement_device_type 'Rigaku Saturn'
_diffrn_measurement_method \w
_diffrn_radiation_monochromator confocal
_diffrn_radiation_source 'rotating anode'
_diffrn_radiation_type MoK\a
_diffrn_radiation_wavelength 0.71070
_diffrn_reflns_av_R_equivalents 0.0779
_diffrn_reflns_av_sigmaI/netI 0.1109
_diffrn_reflns_limit_h_max 18
_diffrn_reflns_limit_h_min -17
_diffrn_reflns_limit_k_max 19
_diffrn_reflns_limit_k_min -19
_diffrn_reflns_limit_l_max 46
_diffrn_reflns_limit_l_min -46
_diffrn_reflns_number 69212
_diffrn_reflns_theta_full 27.15
_diffrn_reflns_theta_max 27.15
_diffrn_reflns_theta_min 1.55
_diffrn_standards_decay_% 0
_diffrn_standards_interval_count 0
_diffrn_standards_interval_time 0
_diffrn_standards_number 0
_exptl_absorpt_coefficient_mu 0.806
_exptl_absorpt_correction_T_max 0.9685
_exptl_absorpt_correction_T_min 0.9237
_exptl_absorpt_correction_type multi-scan
_exptl_absorpt_process_details crystalclear
_exptl_crystal_colour yellow
_exptl_crystal_density_diffrn 1.147
_exptl_crystal_density_method 'not measured'
_exptl_crystal_description block
_exptl_crystal_F_000 2816
_exptl_crystal_size_max 0.10
_exptl_crystal_size_mid 0.08
_exptl_crystal_size_min 0.04
_platon_squeeze_details
;
;
_refine_diff_density_max 0.585
_refine_diff_density_min -0.429
_refine_diff_density_rms 0.064
_refine_ls_abs_structure_details 'Flack H D (1983), Acta Cryst. A39, 876-881'
_refine_ls_abs_structure_Flack -0.003(4)
_refine_ls_extinction_coef 0.0027(3)
_refine_ls_extinction_expression Fc^*^=kFc[1+0.001xFc^2^\l^3^/sin(2\q)]^-1/4^
_refine_ls_extinction_method SHELXL
_refine_ls_goodness_of_fit_ref 1.047
_refine_ls_hydrogen_treatment constr
_refine_ls_matrix_type full
_refine_ls_number_parameters 859
_refine_ls_number_reflns 17027
_refine_ls_number_restraints 48
_refine_ls_restrained_S_all 1.057
_refine_ls_R_factor_all 0.0699
_refine_ls_R_factor_gt 0.0585
_refine_ls_shift/su_max 0.001
_refine_ls_shift/su_mean 0.000
_refine_ls_structure_factor_coef Fsqd
_refine_ls_weighting_details 'calc w=1/[\s^2^(Fo^2^)+(0.0673P)^2^+0.0000P] where P=(Fo^2^+2Fc^2^)/3'
_refine_ls_weighting_scheme calc
_refine_ls_wR_factor_gt 0.1386
_refine_ls_wR_factor_ref 0.1454
_reflns_number_gt 14607
_reflns_number_total 17027
_reflns_threshold_expression >2sigma(I)
_cod_data_source_file b808238c.txt
_cod_data_source_block 17
_cod_original_cell_volume 7713.5(12)
_cod_database_code 7004539

loop_
_symmetry_equiv_pos_as_xyz
'x, y, z'
'x+1/2, -y+1/2, -z'
'-x, y+1/2, -z+1/2'
'-x+1/2, -y, z+1/2'

loop_
_atom_site_label
_atom_site_type_symbol
_atom_site_fract_x
_atom_site_fract_y
_atom_site_fract_z
_atom_site_U_iso_or_equiv
_atom_site_adp_type
_atom_site_occupancy
_atom_site_symmetry_multiplicity
_atom_site_calc_flag
_atom_site_refinement_flags
_atom_site_disorder_assembly
_atom_site_disorder_group
Y1 Y 0.78162(2) 0.43181(2) 0.384389(8) 0.02842(9) Uani 1 1 d . . .
N1 N 0.8187(2) 0.4791(2) 0.32064(7) 0.0318(6) Uani 1 1 d . . .
N2 N 0.7411(2) 0.3186(2) 0.34092(7) 0.0349(7) Uani 1 1 d . . .
N3 N 0.60353(19) 0.4438(2) 0.39076(8) 0.0340(6) Uani 1 1 d . . .
N4 N 0.7393(2) 0.46005(19) 0.44691(7) 0.0309(6) Uani 1 1 d . . .
N5 N 0.86398(19) 0.3126(2) 0.41619(7) 0.0313(6) Uani 1 1 d . . .
N6 N 0.9412(2) 0.4759(2) 0.39753(8) 0.0332(6) Uani 1 1 d . . .
O1 O 0.76764(16) 0.59597(15) 0.38660(6) 0.0336(5) Uani 1 1 d . . .
O2 O 0.35786(19) 0.4782(2) 0.43654(8) 0.0517(8) Uani 1 1 d . . .
O3 O 1.02587(17) 0.15826(17) 0.47128(6) 0.0356(6) Uani 1 1 d . . .
C1 C 0.7364(2) 0.6512(2) 0.32621(10) 0.0340(8) Uani 1 1 d . . .
C2 C 0.7052(3) 0.6384(2) 0.36188(10) 0.0382(8) Uani 1 1 d . . .
C3 C 0.6145(3) 0.6633(3) 0.37346(12) 0.0473(10) Uani 1 1 d . . .
H3 H 0.5957 0.6574 0.3985 0.057 Uiso 1 1 calc R . .
C4 C 0.5528(3) 0.6967(3) 0.34728(14) 0.0597(13) Uani 1 1 d . . .
H4 H 0.4915 0.7158 0.3549 0.072 Uiso 1 1 calc R . .
C5 C 0.5774(3) 0.7033(3) 0.31020(13) 0.0562(12) Uani 1 1 d . . .
C6 C 0.6703(3) 0.6792(3) 0.29933(11) 0.0450(10) Uani 1 1 d . . .
C7 C 0.7006(3) 0.6817(3) 0.25923(11) 0.0506(11) Uani 1 1 d . . .
H7A H 0.7358 0.6268 0.2534 0.061 Uiso 1 1 calc R . .
H7B H 0.7446 0.7321 0.2555 0.061 Uiso 1 1 calc R . .
C8 C 0.6175(4) 0.6908(5) 0.23281(14) 0.0797(19) Uani 1 1 d . . .
H8A H 0.6417 0.7071 0.2081 0.096 Uiso 1 1 calc R . .
H8B H 0.5848 0.6332 0.2306 0.096 Uiso 1 1 calc R . .
C9 C 0.5473(4) 0.7595(5) 0.24542(17) 0.100(3) Uani 1 1 d . . .
H9A H 0.4959 0.7653 0.2269 0.120 Uiso 1 1 calc R . .
H9B H 0.5796 0.8174 0.2476 0.120 Uiso 1 1 calc R . .
C10 C 0.5047(3) 0.7344(4) 0.28245(16) 0.0787(19) Uani 1 1 d . . .
H10A H 0.4708 0.7862 0.2927 0.094 Uiso 1 1 calc R . .
H10B H 0.4573 0.6868 0.2786 0.094 Uiso 1 1 calc R . .
C11 C 0.8387(2) 0.6385(3) 0.31619(9) 0.0335(8) Uani 1 1 d . . .
C12 C 0.8752(2) 0.5543(3) 0.31154(9) 0.0334(8) Uani 1 1 d . . .
C13 C 0.9688(3) 0.5430(3) 0.30004(9) 0.0360(8) Uani 1 1 d . . .
H13 H 0.9940 0.4853 0.2965 0.043 Uiso 1 1 calc R . .
C14 C 1.0249(3) 0.6168(3) 0.29384(10) 0.0398(9) Uani 1 1 d . . .
H14 H 1.0885 0.6088 0.2856 0.048 Uiso 1 1 calc R . .
C15 C 0.9911(3) 0.7018(3) 0.29922(10) 0.0387(9) Uani 1 1 d . . .
C16 C 0.8968(3) 0.7135(2) 0.31099(9) 0.0343(8) Uani 1 1 d . . .
C17 C 0.8570(3) 0.8053(3) 0.31793(11) 0.0437(9) Uani 1 1 d . . .
H17A H 0.8127 0.8204 0.2977 0.052 Uiso 1 1 calc R . .
H17B H 0.8200 0.8043 0.3412 0.052 Uiso 1 1 calc R . .
C18 C 0.9319(3) 0.8763(3) 0.32061(13) 0.0584(12) Uani 1 1 d . . .
H18A H 0.9652 0.8716 0.3446 0.070 Uiso 1 1 calc R . .
H18B H 0.9013 0.9352 0.3194 0.070 Uiso 1 1 calc R . .
C19 C 1.0041(4) 0.8670(3) 0.28901(14) 0.0605(12) Uani 1 1 d . . .
H19A H 0.9706 0.8710 0.2650 0.073 Uiso 1 1 calc R . .
H19B H 1.0508 0.9158 0.2903 0.073 Uiso 1 1 calc R . .
C20 C 1.0550(3) 0.7801(3) 0.29154(12) 0.0495(10) Uani 1 1 d . . .
H20A H 1.1033 0.7840 0.3114 0.059 Uiso 1 1 calc R . .
H20B H 1.0891 0.7696 0.2680 0.059 Uiso 1 1 calc R . .
C21 C 0.7947(3) 0.6497(3) 0.41788(10) 0.0454(9) Uani 1 1 d . . .
H21A H 0.8222 0.7054 0.4091 0.068 Uiso 1 1 calc R . .
H21B H 0.8418 0.6179 0.4327 0.068 Uiso 1 1 calc R . .
H21C H 0.7384 0.6621 0.4330 0.068 Uiso 1 1 calc R . .
C22 C 0.8054(2) 0.4190(3) 0.29564(9) 0.0390(9) Uani 1 1 d . . .
H22 H 0.8261 0.4298 0.2711 0.047 Uiso 1 1 calc R . .
C23 C 0.7607(3) 0.3379(3) 0.30421(9) 0.0375(8) Uani 1 1 d . . .
C24 C 0.7319(3) 0.2679(3) 0.28175(10) 0.0442(9) Uani 1 1 d . . .
H24 H 0.7373 0.2647 0.2557 0.053 Uiso 1 1 calc R . .
C25 C 0.6942(3) 0.2041(3) 0.30476(11) 0.0457(10) Uani 1 1 d . . .
H25 H 0.6680 0.1488 0.2977 0.055 Uiso 1 1 calc R . .
C26 C 0.7024(3) 0.2377(3) 0.34043(10) 0.0390(8) Uani 1 1 d . . .
H26 H 0.6828 0.2068 0.3619 0.047 Uiso 1 1 calc R . .
C27 C 0.4143(2) 0.3536(3) 0.40583(9) 0.0360(8) Uani 1 1 d . . .
C28 C 0.3744(3) 0.3894(3) 0.43768(11) 0.0457(10) Uani 1 1 d . . .
C29 C 0.3525(3) 0.3337(4) 0.46786(11) 0.0557(13) Uani 1 1 d . . .
H29 H 0.3269 0.3579 0.4899 0.067 Uiso 1 1 calc R . .
C30 C 0.3686(3) 0.2447(4) 0.46508(12) 0.0547(12) Uani 1 1 d . . .
H30 H 0.3542 0.2080 0.4856 0.066 Uiso 1 1 calc R . .
C31 C 0.4049(3) 0.2068(3) 0.43375(11) 0.0489(10) Uani 1 1 d . . .
C32 C 0.4283(3) 0.2613(3) 0.40386(10) 0.0409(9) Uani 1 1 d . . .
C33 C 0.4632(3) 0.2211(3) 0.36816(11) 0.0438(9) Uani 1 1 d . . .
H33A H 0.5188 0.2551 0.3592 0.053 Uiso 1 1 calc R . .
H33B H 0.4125 0.2259 0.3493 0.053 Uiso 1 1 calc R . .
C34 C 0.4921(4) 0.1221(4) 0.37242(18) 0.0816(17) Uani 1 1 d . . .
H34A H 0.4947 0.0951 0.3476 0.098 Uiso 1 1 calc R . .
H34B H 0.5571 0.1195 0.3829 0.098 Uiso 1 1 calc R . .
C35 C 0.4303(5) 0.0694(4) 0.39522(16) 0.0868(17) Uani 1 1 d . . .
H35A H 0.4576 0.0094 0.3977 0.104 Uiso 1 1 calc R . .
H35B H 0.3678 0.0636 0.3829 0.104 Uiso 1 1 calc R . .
C36 C 0.4161(3) 0.1069(3) 0.43205(14) 0.0598(13) Uani 1 1 d . . .
H36A H 0.4709 0.0900 0.4476 0.072 Uiso 1 1 calc R . .
H36B H 0.3587 0.0796 0.4430 0.072 Uiso 1 1 calc R . .
C37 C 0.4362(2) 0.4082(3) 0.37227(9) 0.0355(8) Uani 1 1 d . . .
C38 C 0.5283(2) 0.4400(3) 0.36416(9) 0.0349(8) Uani 1 1 d . . .
C39 C 0.5468(3) 0.4738(3) 0.32947(10) 0.0408(9) Uani 1 1 d . . .
H39 H 0.6096 0.4918 0.3234 0.049 Uiso 1 1 calc R . .
C40 C 0.4760(3) 0.4817(3) 0.30368(10) 0.0451(9) Uani 1 1 d . . .
H40 H 0.4911 0.5030 0.2797 0.054 Uiso 1 1 calc R . .
C41 C 0.3819(3) 0.4590(3) 0.31198(10) 0.0418(9) Uani 1 1 d . . .
C42 C 0.3626(2) 0.4207(3) 0.34613(10) 0.0381(8) Uani 1 1 d . . .
C43 C 0.2633(2) 0.3890(3) 0.35562(11) 0.0448(9) Uani 1 1 d . . .
H43A H 0.2482 0.4071 0.3812 0.054 Uiso 1 1 calc R . .
H43B H 0.2622 0.3236 0.3547 0.054 Uiso 1 1 calc R . .
C44 C 0.1861(3) 0.4245(3) 0.32998(11) 0.0480(10) Uani 1 1 d . . .
H44A H 0.1270 0.3899 0.3334 0.058 Uiso 1 1 calc R . .
H44B H 0.1723 0.4868 0.3363 0.058 Uiso 1 1 calc R . .
C45 C 0.2172(3) 0.4189(3) 0.29003(11) 0.0522(10) Uani 1 1 d . . .
H45A H 0.1647 0.4387 0.2738 0.063 Uiso 1 1 calc R . .
H45B H 0.2324 0.3568 0.2838 0.063 Uiso 1 1 calc R . .
C46 C 0.3042(3) 0.4764(3) 0.28356(11) 0.0506(10) Uani 1 1 d . . .
H46A H 0.2854 0.5394 0.2847 0.061 Uiso 1 1 calc R . .
H46B H 0.3296 0.4648 0.2586 0.061 Uiso 1 1 calc R . .
C47 C 0.3267(3) 0.5186(4) 0.46983(13) 0.0697(15) Uani 1 1 d . . .
H47A H 0.2659 0.4927 0.4774 0.105 Uiso 1 1 calc R . .
H47B H 0.3187 0.5822 0.4659 0.105 Uiso 1 1 calc R . .
H47C H 0.3741 0.5087 0.4892 0.105 Uiso 1 1 calc R . .
C48 C 0.5807(3) 0.4769(3) 0.42301(9) 0.0357(8) Uani 1 1 d . . .
H48 H 0.5167 0.4945 0.4271 0.043 Uiso 1 1 calc R . .
C49 C 0.6468(2) 0.4876(3) 0.45198(9) 0.0338(8) Uani 1 1 d . . .
C50 C 0.6348(3) 0.5212(3) 0.48753(10) 0.0423(9) Uani 1 1 d . . .
H50 H 0.5777 0.5438 0.4979 0.051 Uiso 1 1 calc R . .
C51 C 0.7226(3) 0.5150(3) 0.50483(9) 0.0429(9) Uani 1 1 d . . .
H51 H 0.7374 0.5329 0.5293 0.051 Uiso 1 1 calc R . .
C52 C 0.7848(3) 0.4773(2) 0.47925(9) 0.0379(8) Uani 1 1 d . . .
H52 H 0.8501 0.4654 0.4838 0.046 Uiso 1 1 calc R . .
C53 C 0.9849(2) 0.1537(2) 0.40827(9) 0.0307(7) Uani 1 1 d . . .
C54 C 1.0565(3) 0.1580(2) 0.43498(9) 0.0341(8) Uani 1 1 d . . .
C55 C 1.1516(2) 0.1659(3) 0.42523(10) 0.0361(8) Uani 1 1 d . . .
H55 H 1.1997 0.1700 0.4435 0.043 Uiso 1 1 calc R . .
C56 C 1.1743(2) 0.1677(3) 0.38790(10) 0.0394(8) Uani 1 1 d . . .
H56 H 1.2392 0.1727 0.3810 0.047 Uiso 1 1 calc R . .
C57 C 1.1059(3) 0.1624(3) 0.36036(10) 0.0375(8) Uani 1 1 d . . .
C58 C 1.0092(3) 0.1553(3) 0.37085(9) 0.0348(8) Uani 1 1 d . . .
C59 C 0.9312(3) 0.1538(3) 0.34215(9) 0.0355(8) Uani 1 1 d . . .
H59A H 0.8960 0.2104 0.3432 0.043 Uiso 1 1 calc R . .
H59B H 0.8859 0.1059 0.3483 0.043 Uiso 1 1 calc R . .
C60 C 0.9674(3) 0.1396(3) 0.30278(10) 0.0451(10) Uani 1 1 d . . .
H60A H 0.9838 0.0766 0.2993 0.054 Uiso 1 1 calc R . .
H60B H 0.9165 0.1549 0.2850 0.054 Uiso 1 1 calc R . .
C61 C 1.0532(3) 0.1954(3) 0.29525(10) 0.0525(11) Uani 1 1 d . . .
H61A H 1.0382 0.2583 0.2999 0.063 Uiso 1 1 calc R . .
H61B H 1.0724 0.1891 0.2691 0.063 Uiso 1 1 calc R . .
C62 C 1.1341(3) 0.1661(3) 0.32025(10) 0.0466(10) Uani 1 1 d . . .
H62A H 1.1560 0.1069 0.3124 0.056 Uiso 1 1 calc R . .
H62B H 1.1880 0.2076 0.3174 0.056 Uiso 1 1 calc R . .
C63 C 0.8829(2) 0.1501(2) 0.42036(9) 0.0298(7) Uani 1 1 d . . .
C64 C 0.8290(2) 0.2277(2) 0.42493(9) 0.0297(7) Uani 1 1 d . . .
C65 C 0.7336(3) 0.2207(2) 0.43611(9) 0.0344(8) Uani 1 1 d . . .
H65 H 0.6967 0.2727 0.4394 0.041 Uiso 1 1 calc R . .
C66 C 0.6934(3) 0.1401(3) 0.44232(10) 0.0381(9) Uani 1 1 d . . .
H66 H 0.6295 0.1371 0.4507 0.046 Uiso 1 1 calc R . .
C67 C 0.7439(3) 0.0618(3) 0.43664(9) 0.0374(8) Uani 1 1 d . A .
C68 C 0.8396(2) 0.0667(3) 0.42594(9) 0.0355(7) Uani 1 1 d . . .
C69 C 0.8982(3) -0.0156(2) 0.42048(11) 0.0414(9) Uani 1 1 d . A .
H69A H 0.9260 -0.0137 0.3954 0.050 Uiso 1 1 calc R . .
H69B H 0.9516 -0.0142 0.4383 0.050 Uiso 1 1 calc R . .
C70 C 0.8479(4) -0.1006(3) 0.42483(19) 0.0807(18) Uani 1 1 d D . .
H70A H 0.8542 -0.1201 0.4499 0.097 Uiso 0.676(13) 1 d PR A 1
H70B H 0.8777 -0.1438 0.4093 0.097 Uiso 0.676(13) 1 d PR A 1
H70C H 0.8915 -0.1397 0.4370 0.097 Uiso 0.324(13) 1 d PR A 2
H70D H 0.8381 -0.1240 0.4005 0.097 Uiso 0.324(13) 1 d PR A 2
C71 C 0.7454(5) -0.0960(5) 0.4154(3) 0.067(3) Uani 0.676(13) 1 d PD A 1
H71A H 0.7158 -0.1548 0.4190 0.081 Uiso 0.676(13) 1 calc PR A 1
H71B H 0.7381 -0.0796 0.3891 0.081 Uiso 0.676(13) 1 calc PR A 1
C71' C 0.7537(7) -0.1096(7) 0.4454(4) 0.053(5) Uani 0.324(13) 1 d PD A 2
H71C H 0.7660 -0.1189 0.4720 0.063 Uiso 0.324(13) 1 calc PR A 2
H71D H 0.7185 -0.1615 0.4359 0.063 Uiso 0.324(13) 1 calc PR A 2
C72 C 0.6938(3) -0.0264(3) 0.44012(13) 0.0532(11) Uani 1 1 d D . .
H72A H 0.6287 -0.0207 0.4324 0.064 Uiso 0.676(13) 1 d PR A 1
H72B H 0.6946 -0.0454 0.4654 0.064 Uiso 0.676(13) 1 d PR A 1
H72C H 0.6551 -0.0345 0.4185 0.064 Uiso 0.324(13) 1 d PR A 2
H72D H 0.6515 -0.0225 0.4608 0.064 Uiso 0.324(13) 1 d PR A 2
C73 C 1.0912(3) 0.1929(3) 0.49782(10) 0.0418(9) Uani 1 1 d . . .
H73A H 1.1475 0.1548 0.4990 0.063 Uiso 1 1 calc R . .
H73B H 1.0606 0.1948 0.5221 0.063 Uiso 1 1 calc R . .
H73C H 1.1102 0.2527 0.4906 0.063 Uiso 1 1 calc R . .
C74 C 0.9459(2) 0.3370(2) 0.43042(9) 0.0322(7) Uani 1 1 d . . .
H74 H 0.9773 0.2990 0.4474 0.039 Uiso 1 1 calc R . .
C75 C 0.9881(2) 0.4184(2) 0.42102(9) 0.0340(8) Uani 1 1 d . . .
C76 C 1.0769(3) 0.4521(3) 0.43134(12) 0.0505(11) Uani 1 1 d . . .
H76 H 1.1221 0.4253 0.4473 0.061 Uiso 1 1 calc R . .
C77 C 1.0853(3) 0.5328(3) 0.41330(13) 0.0551(12) Uani 1 1 d . . .
H77 H 1.1380 0.5719 0.4144 0.066 Uiso 1 1 calc R . .
C78 C 1.0016(3) 0.5456(3) 0.39326(10) 0.0424(9) Uani 1 1 d . . .
H78 H 0.9884 0.5963 0.3786 0.051 Uiso 1 1 calc R . .
C79 C 0.2694(7) 0.6724(5) 0.3568(3) 0.168(4) Uani 1 1 d DU . .
H79A H 0.3028 0.6746 0.3331 0.252 Uiso 1 1 calc R . .
H79B H 0.2166 0.6303 0.3553 0.252 Uiso 1 1 calc R . .
H79C H 0.3137 0.6535 0.3762 0.252 Uiso 1 1 calc R . .
C80 C 0.2324(3) 0.7600(3) 0.36574(13) 0.0925(19) Uani 1 1 d GDU . .
C81 C 0.2708(3) 0.8338(4) 0.34841(12) 0.117(2) Uani 1 1 d GDU . .
H81 H 0.3189 0.8268 0.3302 0.141 Uiso 1 1 calc R . .
C82 C 0.2387(4) 0.9178(3) 0.35765(16) 0.135(3) Uani 1 1 d GU . .
H82 H 0.2650 0.9682 0.3458 0.162 Uiso 1 1 calc R . .
C83 C 0.1683(4) 0.9281(2) 0.38423(17) 0.138(3) Uani 1 1 d GU . .
H83 H 0.1465 0.9855 0.3905 0.166 Uiso 1 1 calc R . .
C84 C 0.1300(3) 0.8543(3) 0.40156(13) 0.108(2) Uani 1 1 d GU . .
H84 H 0.0818 0.8614 0.4197 0.130 Uiso 1 1 calc R . .
C85 C 0.1620(3) 0.7703(3) 0.39232(13) 0.0915(19) Uani 1 1 d GDU . .
H85 H 0.1357 0.7199 0.4042 0.110 Uiso 1 1 calc R . .

loop_
_atom_site_aniso_label
_atom_site_aniso_U_11
_atom_site_aniso_U_22
_atom_site_aniso_U_33
_atom_site_aniso_U_23
_atom_site_aniso_U_13
_atom_site_aniso_U_12
Y1 0.02729(14) 0.03053(17) 0.02742(14) 0.00249(13) -0.00072(12) 0.00034(14)
N1 0.0335(14) 0.0335(16) 0.0285(14) 0.0045(12) 0.0012(11) 0.0001(13)
N2 0.0341(15) 0.0407(18) 0.0299(14) -0.0013(12) -0.0013(11) -0.0019(13)
N3 0.0319(14) 0.0365(17) 0.0337(15) 0.0015(13) -0.0014(11) -0.0046(13)
N4 0.0374(16) 0.0315(16) 0.0239(12) 0.0040(11) -0.0023(11) 0.0019(12)
N5 0.0308(15) 0.0344(17) 0.0287(14) 0.0019(12) -0.0012(11) 0.0005(12)
N6 0.0304(14) 0.0363(17) 0.0328(14) 0.0002(12) -0.0015(11) -0.0036(13)
O1 0.0397(13) 0.0284(12) 0.0328(11) 0.0045(9) 0.0026(11) 0.0079(10)
O2 0.0375(15) 0.066(2) 0.0513(17) -0.0161(15) 0.0108(12) -0.0066(15)
O3 0.0378(13) 0.0433(15) 0.0255(11) 0.0016(10) -0.0027(10) 0.0051(12)
C1 0.0326(18) 0.032(2) 0.0375(18) 0.0070(15) 0.0029(14) 0.0008(15)
C2 0.0326(19) 0.035(2) 0.047(2) 0.0075(16) 0.0078(15) 0.0054(16)
C3 0.042(2) 0.048(2) 0.052(2) 0.0212(18) 0.0196(17) 0.0130(19)
C4 0.038(2) 0.064(3) 0.077(3) 0.031(3) 0.013(2) 0.019(2)
C5 0.036(2) 0.066(3) 0.066(3) 0.034(2) 0.003(2) 0.006(2)
C6 0.036(2) 0.047(3) 0.052(2) 0.0264(19) 0.0041(17) -0.0019(18)
C7 0.034(2) 0.073(3) 0.045(2) 0.026(2) -0.0059(16) -0.006(2)
C8 0.052(3) 0.132(5) 0.055(3) 0.042(3) -0.015(2) -0.014(3)
C9 0.051(3) 0.153(7) 0.097(4) 0.079(5) -0.004(3) 0.016(4)
C10 0.038(2) 0.098(4) 0.100(4) 0.058(4) -0.001(3) 0.013(3)
C11 0.0301(17) 0.043(2) 0.0279(16) 0.0062(15) 0.0032(13) 0.0009(16)
C12 0.0331(17) 0.039(2) 0.0276(15) 0.0038(15) 0.0000(13) -0.0006(15)
C13 0.0362(18) 0.041(2) 0.0308(17) 0.0036(14) 0.0023(14) 0.0029(16)
C14 0.0312(18) 0.056(3) 0.0318(17) 0.0023(17) 0.0024(14) 0.0007(18)
C15 0.0380(19) 0.047(2) 0.0314(17) 0.0057(16) 0.0005(15) -0.0061(18)
C16 0.0358(18) 0.034(2) 0.0330(17) 0.0078(15) 0.0009(14) 0.0001(16)
C17 0.047(2) 0.037(2) 0.046(2) 0.0003(17) 0.0096(17) -0.0046(18)
C18 0.062(3) 0.045(3) 0.068(3) -0.006(2) 0.023(2) -0.015(2)
C19 0.067(3) 0.050(3) 0.065(3) 0.004(2) 0.021(2) -0.016(2)
C20 0.043(2) 0.057(3) 0.047(2) 0.006(2) 0.0036(18) -0.014(2)
C21 0.059(3) 0.036(2) 0.042(2) -0.0086(16) 0.0006(19) -0.005(2)
C22 0.0358(18) 0.051(2) 0.0300(16) 0.0002(16) -0.0001(13) -0.0006(17)
C23 0.0340(19) 0.045(2) 0.0339(17) -0.0032(16) -0.0021(14) -0.0036(16)
C24 0.043(2) 0.052(3) 0.0379(18) -0.0135(17) -0.0009(16) -0.0068(19)
C25 0.047(2) 0.049(3) 0.041(2) -0.0093(18) -0.0006(17) -0.0091(19)
C26 0.038(2) 0.038(2) 0.0410(19) 0.0015(16) -0.0022(16) -0.0058(17)
C27 0.0241(16) 0.057(3) 0.0272(16) -0.0033(15) -0.0014(13) -0.0089(16)
C28 0.0306(18) 0.063(3) 0.044(2) -0.008(2) -0.0007(16) -0.0098(19)
C29 0.037(2) 0.096(4) 0.035(2) -0.010(2) 0.0064(16) -0.027(2)
C30 0.053(3) 0.071(3) 0.040(2) 0.012(2) -0.0087(19) -0.024(2)
C31 0.035(2) 0.065(3) 0.047(2) 0.009(2) -0.0093(17) -0.017(2)
C32 0.0324(18) 0.051(3) 0.0396(19) 0.0067(17) -0.0035(15) -0.0141(17)
C33 0.036(2) 0.045(2) 0.051(2) -0.0026(18) -0.0043(17) -0.0031(18)
C34 0.074(3) 0.067(4) 0.105(5) -0.011(3) 0.022(3) -0.011(3)
C35 0.099(4) 0.075(4) 0.087(4) 0.021(3) -0.016(3) -0.008(4)
C36 0.040(2) 0.058(3) 0.081(3) 0.022(2) -0.011(2) -0.016(2)
C37 0.0318(17) 0.043(2) 0.0317(16) -0.0050(14) 0.0003(13) -0.0010(15)
C38 0.0314(17) 0.042(2) 0.0308(16) -0.0009(16) 0.0002(13) -0.0007(17)
C39 0.0338(18) 0.055(3) 0.0335(18) 0.0032(17) -0.0012(15) -0.0039(18)
C40 0.043(2) 0.058(3) 0.0344(18) 0.0093(18) -0.0043(16) -0.008(2)
C41 0.0371(19) 0.051(3) 0.0370(19) -0.0022(16) -0.0063(15) 0.0011(17)
C42 0.0303(17) 0.042(2) 0.0422(19) -0.0065(17) -0.0003(14) 0.0004(16)
C43 0.0313(19) 0.057(3) 0.046(2) -0.0005(18) -0.0046(16) -0.0007(18)
C44 0.0299(17) 0.061(3) 0.053(2) -0.003(2) -0.0094(16) 0.0047(19)
C45 0.0384(19) 0.067(3) 0.051(2) -0.007(2) -0.0162(18) 0.006(2)
C46 0.045(2) 0.062(3) 0.045(2) 0.001(2) -0.0125(18) 0.008(2)
C47 0.051(3) 0.100(4) 0.058(3) -0.034(3) 0.014(2) -0.011(3)
C48 0.0348(18) 0.040(2) 0.0326(17) 0.0072(15) 0.0066(14) -0.0042(16)
C49 0.0325(17) 0.040(2) 0.0286(16) -0.0001(15) 0.0022(13) -0.0038(16)
C50 0.042(2) 0.052(2) 0.0334(18) -0.0103(17) 0.0068(15) -0.0073(19)
C51 0.049(2) 0.050(2) 0.0297(16) -0.0015(15) -0.0021(16) -0.007(2)
C52 0.0416(19) 0.040(2) 0.0324(16) 0.0040(15) -0.0068(16) -0.0033(18)
C53 0.0344(17) 0.0289(19) 0.0286(15) -0.0032(13) -0.0013(13) 0.0010(14)
C54 0.0375(18) 0.033(2) 0.0321(17) 0.0025(14) -0.0023(14) 0.0086(15)
C55 0.0314(17) 0.041(2) 0.0359(18) 0.0025(16) -0.0055(14) 0.0029(16)
C56 0.0326(17) 0.048(2) 0.0376(18) 0.0022(17) 0.0023(15) -0.0022(16)
C57 0.0353(19) 0.042(2) 0.0347(18) 0.0008(16) 0.0017(15) -0.0032(17)
C58 0.0369(18) 0.038(2) 0.0298(16) -0.0002(14) -0.0019(14) -0.0017(16)
C59 0.0377(18) 0.038(2) 0.0309(17) -0.0040(15) -0.0050(14) -0.0010(16)
C60 0.044(2) 0.060(3) 0.0305(18) -0.0020(17) -0.0005(16) -0.006(2)
C61 0.054(2) 0.072(3) 0.0309(18) 0.0031(19) 0.0016(17) -0.016(2)
C62 0.041(2) 0.060(3) 0.039(2) 0.0036(19) 0.0040(16) -0.0012(19)
C63 0.0312(17) 0.034(2) 0.0241(15) -0.0007(13) -0.0012(13) 0.0035(14)
C64 0.0316(17) 0.0305(19) 0.0271(16) -0.0012(14) -0.0007(13) 0.0025(14)
C65 0.0359(19) 0.032(2) 0.0353(17) -0.0012(14) -0.0015(15) -0.0012(15)
C66 0.0306(18) 0.049(2) 0.0347(18) -0.0015(16) -0.0037(14) -0.0055(16)
C67 0.0442(19) 0.036(2) 0.0321(16) -0.0072(15) -0.0006(14) -0.0081(17)
C68 0.0410(18) 0.037(2) 0.0283(15) -0.0074(16) -0.0013(13) -0.0023(18)
C69 0.059(2) 0.028(2) 0.0373(19) -0.0044(16) 0.0004(17) 0.0001(18)
C70 0.088(4) 0.042(3) 0.112(5) -0.012(3) 0.036(4) -0.002(3)
C71 0.074(5) 0.034(4) 0.095(7) -0.018(4) -0.002(4) -0.008(3)
C71' 0.064(9) 0.048(8) 0.046(9) -0.013(6) 0.023(6) -0.019(7)
C72 0.054(3) 0.039(2) 0.066(3) -0.004(2) -0.002(2) -0.015(2)
C73 0.042(2) 0.049(2) 0.0341(18) 0.0001(17) -0.0085(15) 0.0078(18)
C74 0.0316(17) 0.033(2) 0.0325(17) 0.0009(14) -0.0051(14) 0.0081(15)
C75 0.0286(16) 0.036(2) 0.0372(17) 0.0002(15) -0.0033(13) 0.0041(15)
C76 0.0337(19) 0.059(3) 0.059(2) 0.014(2) -0.0117(18) -0.0086(19)
C77 0.039(2) 0.053(3) 0.074(3) 0.009(2) -0.011(2) -0.019(2)
C78 0.0382(19) 0.050(3) 0.0394(19) 0.0026(16) -0.0028(15) -0.0097(17)
C79 0.167(7) 0.135(7) 0.203(8) -0.034(6) 0.012(7) -0.030(6)
C80 0.086(4) 0.086(4) 0.106(4) -0.009(4) 0.004(4) 0.004(4)
C81 0.073(4) 0.161(6) 0.117(5) 0.006(5) 0.001(4) -0.030(5)
C82 0.134(6) 0.108(6) 0.164(7) 0.053(5) -0.050(5) -0.037(5)
C83 0.128(6) 0.091(5) 0.196(7) 0.014(6) -0.071(6) -0.007(5)
C84 0.104(5) 0.091(5) 0.130(5) -0.015(4) -0.028(4) 0.019(4)
C85 0.102(4) 0.062(4) 0.111(5) 0.008(3) 0.022(4) 0.002(3)

loop_
_atom_type_symbol
_atom_type_description
_atom_type_scat_dispersion_real
_atom_type_scat_dispersion_imag
_atom_type_scat_source
C C 0.0033 0.0016 'International Tables Vol C Tables 4.2.6.8 and 6.1.1.4'
H H 0.0000 0.0000 'International Tables Vol C Tables 4.2.6.8 and 6.1.1.4'
N N 0.0061 0.0033 'International Tables Vol C Tables 4.2.6.8 and 6.1.1.4'
O O 0.0106 0.0060 'International Tables Vol C Tables 4.2.6.8 and 6.1.1.4'
Y Y -2.7962 3.5667 'International Tables Vol C Tables 4.2.6.8 and 6.1.1.4'

loop_
_geom_angle_atom_site_label_1
_geom_angle_atom_site_label_2
_geom_angle_atom_site_label_3
_geom_angle
_geom_angle_site_symmetry_1
_geom_angle_site_symmetry_3
_geom_angle_publ_flag
N4 Y1 N6 89.70(10) . . ?
N4 Y1 N2 134.00(10) . . ?
N6 Y1 N2 123.62(10) . . ?
N4 Y1 N5 78.53(9) . . ?
N6 Y1 N5 70.46(10) . . ?
N2 Y1 N5 83.95(10) . . ?
N4 Y1 N1 152.78(10) . . ?
N6 Y1 N1 84.69(9) . . ?
N2 Y1 N1 69.08(10) . . ?
N5 Y1 N1 123.80(9) . . ?
N4 Y1 O1 76.76(8) . . ?
N6 Y1 O1 77.85(9) . . ?
N2 Y1 O1 135.63(9) . . ?
N5 Y1 O1 139.53(9) . . ?
N1 Y1 O1 76.02(9) . . ?
N4 Y1 N3 69.63(9) . . ?
N6 Y1 N3 153.45(10) . . ?
N2 Y1 N3 82.87(10) . . ?
N5 Y1 N3 118.86(9) . . ?
N1 Y1 N3 105.90(9) . . ?
O1 Y1 N3 81.19(9) . . ?
C22 N1 C12 118.6(3) . . ?
C22 N1 Y1 114.8(2) . . ?
C12 N1 Y1 124.3(2) . . ?
C26 N2 C23 105.1(3) . . ?
C26 N2 Y1 139.3(2) . . ?
C23 N2 Y1 115.6(2) . . ?
C48 N3 C38 115.8(3) . . ?
C48 N3 Y1 110.6(2) . . ?
C38 N3 Y1 132.0(2) . . ?
C52 N4 C49 105.7(3) . . ?
C52 N4 Y1 137.5(2) . . ?
C49 N4 Y1 114.6(2) . . ?
C74 N5 C64 118.2(3) . . ?
C74 N5 Y1 113.2(2) . . ?
C64 N5 Y1 128.0(2) . . ?
C78 N6 C75 105.1(3) . . ?
C78 N6 Y1 141.1(2) . . ?
C75 N6 Y1 113.2(2) . . ?
C2 O1 C21 114.0(3) . . ?
C2 O1 Y1 118.9(2) . . ?
C21 O1 Y1 124.4(2) . . ?
C28 O2 C47 116.7(4) . . ?
C54 O3 C73 116.1(3) . . ?
C2 C1 C6 118.7(3) . . ?
C2 C1 C11 121.0(3) . . ?
C6 C1 C11 120.3(3) . . ?
C1 C2 C3 122.4(3) . . ?
C1 C2 O1 117.5(3) . . ?
C3 C2 O1 120.1(3) . . ?
C4 C3 C2 117.8(4) . . ?
C4 C3 H3 121.1 . . ?
C2 C3 H3 121.1 . . ?
C3 C4 C5 122.2(4) . . ?
C3 C4 H4 118.9 . . ?
C5 C4 H4 118.9 . . ?
C4 C5 C6 118.8(4) . . ?
C4 C5 C10 119.8(4) . . ?
C6 C5 C10 121.4(4) . . ?
C1 C6 C5 119.6(4) . . ?
C1 C6 C7 118.9(3) . . ?
C5 C6 C7 121.5(4) . . ?
C6 C7 C8 113.0(4) . . ?
C6 C7 H7A 109.0 . . ?
C8 C7 H7A 109.0 . . ?
C6 C7 H7B 109.0 . . ?
C8 C7 H7B 109.0 . . ?
H7A C7 H7B 107.8 . . ?
C9 C8 C7 112.1(5) . . ?
C9 C8 H8A 109.2 . . ?
C7 C8 H8A 109.2 . . ?
C9 C8 H8B 109.2 . . ?
C7 C8 H8B 109.2 . . ?
H8A C8 H8B 107.9 . . ?
C8 C9 C10 110.7(5) . . ?
C8 C9 H9A 109.5 . . ?
C10 C9 H9A 109.5 . . ?
C8 C9 H9B 109.5 . . ?
C10 C9 H9B 109.5 . . ?
H9A C9 H9B 108.1 . . ?
C5 C10 C9 113.6(4) . . ?
C5 C10 H10A 108.9 . . ?
C9 C10 H10A 108.9 . . ?
C5 C10 H10B 108.9 . . ?
C9 C10 H10B 108.9 . . ?
H10A C10 H10B 107.7 . . ?
C12 C11 C16 120.7(3) . . ?
C12 C11 C1 120.3(3) . . ?
C16 C11 C1 119.0(3) . . ?
C11 C12 C13 120.0(3) . . ?
C11 C12 N1 120.0(3) . . ?
C13 C12 N1 119.9(3) . . ?
C14 C13 C12 119.2(4) . . ?
C14 C13 H13 120.4 . . ?
C12 C13 H13 120.4 . . ?
C13 C14 C15 122.1(3) . . ?
C13 C14 H14 119.0 . . ?
C15 C14 H14 119.0 . . ?
C14 C15 C16 118.9(4) . . ?
C14 C15 C20 119.9(4) . . ?
C16 C15 C20 121.2(4) . . ?
C15 C16 C11 119.1(3) . . ?
C15 C16 C17 120.9(3) . . ?
C11 C16 C17 120.0(3) . . ?
C18 C17 C16 113.9(3) . . ?
C18 C17 H17A 108.8 . . ?
C16 C17 H17A 108.8 . . ?
C18 C17 H17B 108.8 . . ?
C16 C17 H17B 108.8 . . ?
H17A C17 H17B 107.7 . . ?
C17 C18 C19 110.3(4) . . ?
C17 C18 H18A 109.6 . . ?
C19 C18 H18A 109.6 . . ?
C17 C18 H18B 109.6 . . ?
C19 C18 H18B 109.6 . . ?
H18A C18 H18B 108.1 . . ?
C20 C19 C18 110.5(4) . . ?
C20 C19 H19A 109.5 . . ?
C18 C19 H19A 109.5 . . ?
C20 C19 H19B 109.5 . . ?
C18 C19 H19B 109.5 . . ?
H19A C19 H19B 108.1 . . ?
C19 C20 C15 114.4(4) . . ?
C19 C20 H20A 108.7 . . ?
C15 C20 H20A 108.7 . . ?
C19 C20 H20B 108.7 . . ?
C15 C20 H20B 108.7 . . ?
H20A C20 H20B 107.6 . . ?
O1 C21 H21A 109.5 . . ?
O1 C21 H21B 109.5 . . ?
H21A C21 H21B 109.5 . . ?
O1 C21 H21C 109.5 . . ?
H21A C21 H21C 109.5 . . ?
H21B C21 H21C 109.5 . . ?
N1 C22 C23 121.3(3) . . ?
N1 C22 H22 119.4 . . ?
C23 C22 H22 119.4 . . ?
N2 C23 C24 110.0(3) . . ?
N2 C23 C22 118.8(3) . . ?
C24 C23 C22 131.3(3) . . ?
C25 C24 C23 106.8(3) . . ?
C25 C24 H24 126.6 . . ?
C23 C24 H24 126.6 . . ?
C24 C25 C26 105.9(4) . . ?
C24 C25 H25 127.1 . . ?
C26 C25 H25 127.1 . . ?
N2 C26 C25 112.3(3) . . ?
N2 C26 H26 123.9 . . ?
C25 C26 H26 123.9 . . ?
C28 C27 C32 118.8(4) . . ?
C28 C27 C37 122.6(4) . . ?
C32 C27 C37 118.3(3) . . ?
O2 C28 C27 115.2(4) . . ?
O2 C28 C29 125.0(4) . . ?
C27 C28 C29 119.8(4) . . ?
C30 C29 C28 119.6(4) . . ?
C30 C29 H29 120.2 . . ?
C28 C29 H29 120.2 . . ?
C29 C30 C31 122.3(4) . . ?
C29 C30 H30 118.8 . . ?
C31 C30 H30 118.8 . . ?
C30 C31 C32 118.7(4) . . ?
C30 C31 C36 119.3(4) . . ?
C32 C31 C36 122.0(4) . . ?
C31 C32 C27 120.7(4) . . ?
C31 C32 C33 120.0(4) . . ?
C27 C32 C33 119.1(3) . . ?
C32 C33 C34 112.7(4) . . ?
C32 C33 H33A 109.0 . . ?
C34 C33 H33A 109.0 . . ?
C32 C33 H33B 109.0 . . ?
C34 C33 H33B 109.0 . . ?
H33A C33 H33B 107.8 . . ?
C35 C34 C33 115.6(5) . . ?
C35 C34 H34A 108.4 . . ?
C33 C34 H34A 108.4 . . ?
C35 C34 H34B 108.4 . . ?
C33 C34 H34B 108.4 . . ?
H34A C34 H34B 107.5 . . ?
C34 C35 C36 113.0(5) . . ?
C34 C35 H35A 109.0 . . ?
C36 C35 H35A 109.0 . . ?
C34 C35 H35B 109.0 . . ?
C36 C35 H35B 109.0 . . ?
H35A C35 H35B 107.8 . . ?
C35 C36 C31 115.9(4) . . ?
C35 C36 H36A 108.3 . . ?
C31 C36 H36A 108.3 . . ?
C35 C36 H36B 108.3 . . ?
C31 C36 H36B 108.3 . . ?
H36A C36 H36B 107.4 . . ?
C38 C37 C42 119.1(3) . . ?
C38 C37 C27 122.9(3) . . ?
C42 C37 C27 117.7(3) . . ?
C39 C38 C37 119.2(3) . . ?
C39 C38 N3 117.3(3) . . ?
C37 C38 N3 123.4(3) . . ?
C40 C39 C38 121.1(3) . . ?
C40 C39 H39 119.5 . . ?
C38 C39 H39 119.5 . . ?
C39 C40 C41 121.2(4) . . ?
C39 C40 H40 119.4 . . ?
C41 C40 H40 119.4 . . ?
C42 C41 C40 118.5(3) . . ?
C42 C41 C46 122.2(3) . . ?
C40 C41 C46 119.3(3) . . ?
C41 C42 C37 120.5(3) . . ?
C41 C42 C43 120.8(3) . . ?
C37 C42 C43 118.6(3) . . ?
C42 C43 C44 113.9(3) . . ?
C42 C43 H43A 108.8 . . ?
C44 C43 H43A 108.8 . . ?
C42 C43 H43B 108.8 . . ?
C44 C43 H43B 108.8 . . ?
H43A C43 H43B 107.7 . . ?
C45 C44 C43 110.9(3) . . ?
C45 C44 H44A 109.5 . . ?
C43 C44 H44A 109.5 . . ?
C45 C44 H44B 109.5 . . ?
C43 C44 H44B 109.5 . . ?
H44A C44 H44B 108.0 . . ?
C44 C45 C46 110.3(3) . . ?
C44 C45 H45A 109.6 . . ?
C46 C45 H45A 109.6 . . ?
C44 C45 H45B 109.6 . . ?
C46 C45 H45B 109.6 . . ?
H45A C45 H45B 108.1 . . ?
C45 C46 C41 111.9(3) . . ?
C45 C46 H46A 109.2 . . ?
C41 C46 H46A 109.2 . . ?
C45 C46 H46B 109.2 . . ?
C41 C46 H46B 109.2 . . ?
H46A C46 H46B 107.9 . . ?
O2 C47 H47A 109.5 . . ?
O2 C47 H47B 109.5 . . ?
H47A C47 H47B 109.5 . . ?
O2 C47 H47C 109.5 . . ?
H47A C47 H47C 109.5 . . ?
H47B C47 H47C 109.5 . . ?
N3 C48 C49 123.1(3) . . ?
N3 C48 H48 118.5 . . ?
C49 C48 H48 118.5 . . ?
N4 C49 C50 110.3(3) . . ?
N4 C49 C48 119.2(3) . . ?
C50 C49 C48 130.5(3) . . ?
C51 C50 C49 106.5(3) . . ?
C51 C50 H50 126.7 . . ?
C49 C50 H50 126.7 . . ?
C50 C51 C52 106.5(3) . . ?
C50 C51 H51 126.7 . . ?
C52 C51 H51 126.7 . . ?
N4 C52 C51 110.9(3) . . ?
N4 C52 H52 124.6 . . ?
C51 C52 H52 124.6 . . ?
C54 C53 C58 119.6(3) . . ?
C54 C53 C63 119.2(3) . . ?
C58 C53 C63 121.2(3) . . ?
O3 C54 C55 122.8(3) . . ?
O3 C54 C53 115.7(3) . . ?
C55 C54 C53 121.4(3) . . ?
C54 C55 C56 118.1(3) . . ?
C54 C55 H55 120.9 . . ?
C56 C55 H55 120.9 . . ?
C57 C56 C55 122.6(3) . . ?
C57 C56 H56 118.7 . . ?
C55 C56 H56 118.7 . . ?
C56 C57 C58 118.5(3) . . ?
C56 C57 C62 120.6(3) . . ?
C58 C57 C62 120.9(3) . . ?
C53 C58 C57 119.8(3) . . ?
C53 C58 C59 119.3(3) . . ?
C57 C58 C59 120.9(3) . . ?
C58 C59 C60 113.7(3) . . ?
C58 C59 H59A 108.8 . . ?
C60 C59 H59A 108.8 . . ?
C58 C59 H59B 108.8 . . ?
C60 C59 H59B 108.8 . . ?
H59A C59 H59B 107.7 . . ?
C61 C60 C59 111.1(3) . . ?
C61 C60 H60A 109.4 . . ?
C59 C60 H60A 109.4 . . ?
C61 C60 H60B 109.4 . . ?
C59 C60 H60B 109.4 . . ?
H60A C60 H60B 108.0 . . ?
C60 C61 C62 109.2(4) . . ?
C60 C61 H61A 109.8 . . ?
C62 C61 H61A 109.8 . . ?
C60 C61 H61B 109.8 . . ?
C62 C61 H61B 109.8 . . ?
H61A C61 H61B 108.3 . . ?
C57 C62 C61 112.9(3) . . ?
C57 C62 H62A 109.0 . . ?
C61 C62 H62A 109.0 . . ?
C57 C62 H62B 109.0 . . ?
C61 C62 H62B 109.0 . . ?
H62A C62 H62B 107.8 . . ?
C64 C63 C68 119.7(3) . . ?
C64 C63 C53 121.2(3) . . ?
C68 C63 C53 119.0(3) . . ?
C65 C64 C63 118.9(3) . . ?
C65 C64 N5 117.8(3) . . ?
C63 C64 N5 123.1(3) . . ?
C66 C65 C64 120.8(4) . . ?
C66 C65 H65 119.6 . . ?
C64 C65 H65 119.6 . . ?
C65 C66 C67 121.6(3) . . ?
C65 C66 H66 119.2 . . ?
C67 C66 H66 119.2 . . ?
C66 C67 C68 118.9(4) . . ?
C66 C67 C72 119.9(3) . . ?
C68 C67 C72 121.1(4) . . ?
C67 C68 C63 119.9(4) . . ?
C67 C68 C69 121.2(4) . . ?
C63 C68 C69 118.9(3) . . ?
C70 C69 C68 116.3(4) . . ?
C70 C69 H69A 108.2 . . ?
C68 C69 H69A 108.2 . . ?
C70 C69 H69B 108.2 . . ?
C68 C69 H69B 108.2 . . ?
H69A C69 H69B 107.4 . . ?
C69 C70 C71 113.6(5) . . ?
C69 C70 C71' 123.1(6) . . ?
C71 C70 C71' 43.4(6) . . ?
C69 C70 H70A 108.9 . . ?
C71 C70 H70A 108.9 . . ?
C71' C70 H70A 65.9 . . ?
C69 C70 H70B 108.7 . . ?
C71 C70 H70B 108.7 . . ?
C71' C70 H70B 127.3 . . ?
H70A C70 H70B 107.8 . . ?
C69 C70 H70C 106.3 . . ?
C71 C70 H70C 139.1 . . ?
C71' C70 H70C 106.0 . . ?
H70A C70 H70C 46.8 . . ?
H70B C70 H70C 64.6 . . ?
C69 C70 H70D 106.9 . . ?
C71 C70 H70D 70.5 . . ?
C71' C70 H70D 107.0 . . ?
H70A C70 H70D 140.4 . . ?
H70B C70 H70D 43.3 . . ?
H70C C70 H70D 106.7 . . ?
C70 C71 C72 110.5(5) . . ?
C70 C71 H70D 37.9 . . ?
C72 C71 H70D 144.6 . . ?
C70 C71 H71A 109.5 . . ?
C72 C71 H71A 109.5 . . ?
H70D C71 H71A 99.3 . . ?
C70 C71 H71B 109.5 . . ?
C72 C71 H71B 109.5 . . ?
H70D C71 H71B 79.1 . . ?
H71A C71 H71B 108.1 . . ?
C70 C71 H72C 142.4 . . ?
C72 C71 H72C 35.6 . . ?
H70D C71 H72C 155.2 . . ?
H71A C71 H72C 100.5 . . ?
H71B C71 H72C 80.7 . . ?
C70 C71' C72 110.2(7) . . ?
C70 C71' H70A 37.7 . . ?
C72 C71' H70A 130.6 . . ?
C70 C71' H71C 109.6 . . ?
C72 C71' H71C 109.6 . . ?
H70A C71' H71C 72.5 . . ?
C70 C71' H71D 109.6 . . ?
C72 C71' H71D 109.6 . . ?
H70A C71' H71D 116.4 . . ?
H71C C71' H71D 108.1 . . ?
C70 C71' H72B 132.3 . . ?
C72 C71' H72B 37.3 . . ?
H70A C71' H72B 125.1 . . ?
H71C C71' H72B 73.3 . . ?
H71D C71' H72B 114.4 . . ?
C67 C72 C71' 118.7(5) . . ?
C67 C72 C71 109.3(4) . . ?
C71' C72 C71 42.2(5) . . ?
C67 C72 H72A 109.9 . . ?
C71' C72 H72A 129.5 . . ?
C71 C72 H72A 109.7 . . ?
C67 C72 H72B 109.7 . . ?
C71' C72 H72B 68.1 . . ?
C71 C72 H72B 109.9 . . ?
H72A C72 H72B 108.4 . . ?
C67 C72 H72C 108.0 . . ?
C71' C72 H72C 108.0 . . ?
C71 C72 H72C 73.1 . . ?
H72A C72 H72C 40.2 . . ?
H72B C72 H72C 138.2 . . ?
C67 C72 H72D 107.4 . . ?
C71' C72 H72D 107.2 . . ?
C71 C72 H72D 141.1 . . ?
H72A C72 H72D 68.4 . . ?
H72B C72 H72D 43.9 . . ?
H72C C72 H72D 107.1 . . ?
O3 C73 H73A 109.5 . . ?
O3 C73 H73B 109.5 . . ?
H73A C73 H73B 109.5 . . ?
O3 C73 H73C 109.5 . . ?
H73A C73 H73C 109.5 . . ?
H73B C73 H73C 109.5 . . ?
N5 C74 C75 121.3(3) . . ?
N5 C74 H74 119.4 . . ?
C75 C74 H74 119.4 . . ?
N6 C75 C76 111.1(3) . . ?
N6 C75 C74 119.9(3) . . ?
C76 C75 C74 128.9(3) . . ?
C77 C76 C75 105.6(4) . . ?
C77 C76 H76 127.2 . . ?
C75 C76 H76 127.2 . . ?
C76 C77 C78 107.2(4) . . ?
C76 C77 H77 126.4 . . ?
C78 C77 H77 126.4 . . ?
N6 C78 C77 110.9(4) . . ?
N6 C78 H78 124.5 . . ?
C77 C78 H78 124.5 . . ?
C80 C79 H79A 109.5 . . ?
C80 C79 H79B 109.5 . . ?
H79A C79 H79B 109.5 . . ?
C80 C79 H79C 109.5 . . ?
H79A C79 H79C 109.5 . . ?
H79B C79 H79C 109.5 . . ?
C81 C80 C85 120.0 . . ?
C81 C80 C79 119.4(3) . . ?
C85 C80 C79 120.6(3) . . ?
C82 C81 C80 120.0 . . ?
C82 C81 H81 120.0 . . ?
C80 C81 H81 120.0 . . ?
C81 C82 C83 120.0 . . ?
C81 C82 H82 120.0 . . ?
C83 C82 H82 120.0 . . ?
C84 C83 C82 120.0 . . ?
C84 C83 H83 120.0 . . ?
C82 C83 H83 120.0 . . ?
C83 C84 C85 120.0 . . ?
C83 C84 H84 120.0 . . ?
C85 C84 H84 120.0 . . ?
C84 C85 C80 120.0 . . ?
C84 C85 H85 120.0 . . ?
C80 C85 H85 120.0 . . ?

loop_
_geom_bond_atom_site_label_1
_geom_bond_atom_site_label_2
_geom_bond_distance
_geom_bond_site_symmetry_2
_geom_bond_publ_flag
Y1 N4 2.382(3) . ?
Y1 N6 2.389(3) . ?
Y1 N2 2.396(3) . ?
Y1 N5 2.434(3) . ?
Y1 N1 2.475(3) . ?
Y1 O1 2.493(2) . ?
Y1 N3 2.522(3) . ?
N1 C22 1.297(5) . ?
N1 C12 1.426(5) . ?
N2 C26 1.340(5) . ?
N2 C23 1.390(4) . ?
N3 C48 1.311(4) . ?
N3 C38 1.433(4) . ?
N4 C52 1.360(4) . ?
N4 C49 1.379(4) . ?
N5 C74 1.315(4) . ?
N5 C64 1.412(5) . ?
N6 C78 1.363(5) . ?
N6 C75 1.384(4) . ?
O1 C2 1.410(4) . ?
O1 C21 1.446(4) . ?
O2 C28 1.365(5) . ?
O2 C47 1.421(5) . ?
O3 C54 1.385(4) . ?
O3 C73 1.429(4) . ?
C1 C2 1.379(5) . ?
C1 C6 1.411(5) . ?
C1 C11 1.496(5) . ?
C2 C3 1.395(5) . ?
C3 C4 1.381(6) . ?
C3 H3 0.9500 . ?
C4 C5 1.391(6) . ?
C4 H4 0.9500 . ?
C5 C6 1.412(6) . ?
C5 C10 1.510(6) . ?
C6 C7 1.515(5) . ?
C7 C8 1.518(6) . ?
C7 H7A 0.9900 . ?
C7 H7B 0.9900 . ?
C8 C9 1.505(9) . ?
C8 H8A 0.9900 . ?
C8 H8B 0.9900 . ?
C9 C10 1.518(7) . ?
C9 H9A 0.9900 . ?
C9 H9B 0.9900 . ?
C10 H10A 0.9900 . ?
C10 H10B 0.9900 . ?
C11 C12 1.384(5) . ?
C11 C16 1.412(5) . ?
C12 C13 1.392(5) . ?
C13 C14 1.386(5) . ?
C13 H13 0.9500 . ?
C14 C15 1.386(6) . ?
C14 H14 0.9500 . ?
C15 C16 1.404(5) . ?
C15 C20 1.513(6) . ?
C16 C17 1.518(5) . ?
C17 C18 1.509(6) . ?
C17 H17A 0.9900 . ?
C17 H17B 0.9900 . ?
C18 C19 1.537(6) . ?
C18 H18A 0.9900 . ?
C18 H18B 0.9900 . ?
C19 C20 1.500(7) . ?
C19 H19A 0.9900 . ?
C19 H19B 0.9900 . ?
C20 H20A 0.9900 . ?
C20 H20B 0.9900 . ?
C21 H21A 0.9800 . ?
C21 H21B 0.9800 . ?
C21 H21C 0.9800 . ?
C22 C23 1.414(5) . ?
C22 H22 0.9500 . ?
C23 C24 1.396(5) . ?
C24 C25 1.381(6) . ?
C24 H24 0.9500 . ?
C25 C26 1.394(5) . ?
C25 H25 0.9500 . ?
C26 H26 0.9500 . ?
C27 C28 1.394(5) . ?
C27 C32 1.412(6) . ?
C27 C37 1.503(5) . ?
C28 C29 1.415(6) . ?
C29 C30 1.369(7) . ?
C29 H29 0.9500 . ?
C30 C31 1.371(6) . ?
C30 H30 0.9500 . ?
C31 C32 1.401(5) . ?
C31 C36 1.521(7) . ?
C32 C33 1.512(5) . ?
C33 C34 1.561(7) . ?
C33 H33A 0.9900 . ?
C33 H33B 0.9900 . ?
C34 C35 1.441(8) . ?
C34 H34A 0.9900 . ?
C34 H34B 0.9900 . ?
C35 C36 1.464(8) . ?
C35 H35A 0.9900 . ?
C35 H35B 0.9900 . ?
C36 H36A 0.9900 . ?
C36 H36B 0.9900 . ?
C37 C38 1.412(5) . ?
C37 C42 1.416(5) . ?
C38 C39 1.382(5) . ?
C39 C40 1.370(5) . ?
C39 H39 0.9500 . ?
C40 C41 1.400(5) . ?
C40 H40 0.9500 . ?
C41 C42 1.393(5) . ?
C41 C46 1.524(5) . ?
C42 C43 1.516(5) . ?
C43 C44 1.526(5) . ?
C43 H43A 0.9900 . ?
C43 H43B 0.9900 . ?
C44 C45 1.515(6) . ?
C44 H44A 0.9900 . ?
C44 H44B 0.9900 . ?
C45 C46 1.520(6) . ?
C45 H45A 0.9900 . ?
C45 H45B 0.9900 . ?
C46 H46A 0.9900 . ?
C46 H46B 0.9900 . ?
C47 H47A 0.9800 . ?
C47 H47B 0.9800 . ?
C47 H47C 0.9800 . ?
C48 C49 1.411(5) . ?
C48 H48 0.9500 . ?
C49 C50 1.396(5) . ?
C50 C51 1.388(5) . ?
C50 H50 0.9500 . ?
C51 C52 1.397(5) . ?
C51 H51 0.9500 . ?
C52 H52 0.9500 . ?
C53 C54 1.399(5) . ?
C53 C58 1.399(5) . ?
C53 C63 1.500(5) . ?
C54 C55 1.387(5) . ?
C55 C56 1.391(5) . ?
C55 H55 0.9500 . ?
C56 C57 1.388(5) . ?
C56 H56 0.9500 . ?
C57 C58 1.416(5) . ?
C57 C62 1.508(5) . ?
C58 C59 1.512(5) . ?
C59 C60 1.530(5) . ?
C59 H59A 0.9900 . ?
C59 H59B 0.9900 . ?
C60 C61 1.497(6) . ?
C60 H60A 0.9900 . ?
C60 H60B 0.9900 . ?
C61 C62 1.520(6) . ?
C61 H61A 0.9900 . ?
C61 H61B 0.9900 . ?
C62 H62A 0.9900 . ?
C62 H62B 0.9900 . ?
C63 C64 1.408(5) . ?
C63 C68 1.416(5) . ?
C64 C65 1.405(5) . ?
C65 C66 1.363(5) . ?
C65 H65 0.9500 . ?
C66 C67 1.397(5) . ?
C66 H66 0.9500 . ?
C67 C68 1.403(5) . ?
C67 C72 1.514(6) . ?
C68 C69 1.506(5) . ?
C69 C70 1.478(6) . ?
C69 H69A 0.9900 . ?
C69 H69B 0.9900 . ?
C70 C71 1.483(7) . ?
C70 C71' 1.525(8) . ?
C70 H70A 0.9601 . ?
C70 H70B 0.9599 . ?
C70 H70C 0.9599 . ?
C70 H70D 0.9597 . ?
C71 C72 1.562(7) . ?
C71 H70D 1.4734 . ?
C71 H71A 0.9900 . ?
C71 H71B 0.9900 . ?
C71 H72C 1.5783 . ?
C71' C72 1.527(9) . ?
C71' H70A 1.4322 . ?
C71' H71C 0.9900 . ?
C71' H71D 0.9900 . ?
C71' H72B 1.4701 . ?
C72 H72A 0.9600 . ?
C72 H72B 0.9601 . ?
C72 H72C 0.9600 . ?
C72 H72D 0.9601 . ?
C73 H73A 0.9800 . ?
C73 H73B 0.9800 . ?
C73 H73C 0.9800 . ?
C74 C75 1.409(5) . ?
C74 H74 0.9500 . ?
C75 C76 1.400(5) . ?
C76 C77 1.391(6) . ?
C76 H76 0.9500 . ?
C77 C78 1.397(6) . ?
C77 H77 0.9500 . ?
C78 H78 0.9500 . ?
C79 C80 1.461(7) . ?
C79 H79A 0.9800 . ?
C79 H79B 0.9800 . ?
C79 H79C 0.9800 . ?
C80 C81 1.3900 . ?
C80 C85 1.3900 . ?
C81 C82 1.3900 . ?
C81 H81 0.9500 . ?
C82 C83 1.3900 . ?
C82 H82 0.9500 . ?
C83 C84 1.3900 . ?
C83 H83 0.9500 . ?
C84 C85 1.3900 . ?
C84 H84 0.9500 . ?
C85 H85 0.9500 . ?

loop_
_geom_torsion_atom_site_label_1
_geom_torsion_atom_site_label_2
_geom_torsion_atom_site_label_3
_geom_torsion_atom_site_label_4
_geom_torsion
_geom_torsion_site_symmetry_1
_geom_torsion_site_symmetry_2
_geom_torsion_site_symmetry_3
_geom_torsion_site_symmetry_4
_geom_torsion_publ_flag
N4 Y1 N1 C22 -156.8(2) . . . . ?
N6 Y1 N1 C22 124.3(3) . . . . ?
N2 Y1 N1 C22 -4.8(2) . . . . ?
N5 Y1 N1 C22 62.1(3) . . . . ?
O1 Y1 N1 C22 -156.9(3) . . . . ?
N3 Y1 N1 C22 -80.5(3) . . . . ?
N4 Y1 N1 C12 40.8(4) . . . . ?
N6 Y1 N1 C12 -38.1(3) . . . . ?
N2 Y1 N1 C12 -167.2(3) . . . . ?
N5 Y1 N1 C12 -100.3(3) . . . . ?
O1 Y1 N1 C12 40.7(2) . . . . ?
N3 Y1 N1 C12 117.1(3) . . . . ?
N4 Y1 N2 C26 -15.4(4) . . . . ?
N6 Y1 N2 C26 113.9(4) . . . . ?
N5 Y1 N2 C26 52.2(4) . . . . ?
N1 Y1 N2 C26 -178.0(4) . . . . ?
O1 Y1 N2 C26 -137.6(3) . . . . ?
N3 Y1 N2 C26 -68.0(4) . . . . ?
N4 Y1 N2 C23 163.6(2) . . . . ?
N6 Y1 N2 C23 -67.1(3) . . . . ?
N5 Y1 N2 C23 -128.7(3) . . . . ?
N1 Y1 N2 C23 1.0(2) . . . . ?
O1 Y1 N2 C23 41.5(3) . . . . ?
N3 Y1 N2 C23 111.1(3) . . . . ?
N4 Y1 N3 C48 12.9(2) . . . . ?
N6 Y1 N3 C48 -28.0(4) . . . . ?
N2 Y1 N3 C48 155.4(3) . . . . ?
N5 Y1 N3 C48 76.4(3) . . . . ?
N1 Y1 N3 C48 -138.8(2) . . . . ?
O1 Y1 N3 C48 -66.1(2) . . . . ?
N4 Y1 N3 C38 177.4(3) . . . . ?
N6 Y1 N3 C38 136.4(3) . . . . ?
N2 Y1 N3 C38 -40.1(3) . . . . ?
N5 Y1 N3 C38 -119.2(3) . . . . ?
N1 Y1 N3 C38 25.7(3) . . . . ?
O1 Y1 N3 C38 98.3(3) . . . . ?
N6 Y1 N4 C52 -11.3(3) . . . . ?
N2 Y1 N4 C52 128.6(3) . . . . ?
N5 Y1 N4 C52 58.9(3) . . . . ?
N1 Y1 N4 C52 -89.0(4) . . . . ?
O1 Y1 N4 C52 -88.8(3) . . . . ?
N3 Y1 N4 C52 -174.2(4) . . . . ?
N6 Y1 N4 C49 148.8(3) . . . . ?
N2 Y1 N4 C49 -71.3(3) . . . . ?
N5 Y1 N4 C49 -141.1(3) . . . . ?
N1 Y1 N4 C49 71.1(3) . . . . ?
O1 Y1 N4 C49 71.2(2) . . . . ?
N3 Y1 N4 C49 -14.1(2) . . . . ?
N4 Y1 N5 C74 -81.9(2) . . . . ?
N6 Y1 N5 C74 11.9(2) . . . . ?
N2 Y1 N5 C74 140.8(2) . . . . ?
N1 Y1 N5 C74 81.0(2) . . . . ?
O1 Y1 N5 C74 -28.7(3) . . . . ?
N3 Y1 N5 C74 -140.8(2) . . . . ?
N4 Y1 N5 C64 88.9(3) . . . . ?
N6 Y1 N5 C64 -177.3(3) . . . . ?
N2 Y1 N5 C64 -48.3(3) . . . . ?
N1 Y1 N5 C64 -108.1(3) . . . . ?
O1 Y1 N5 C64 142.2(2) . . . . ?
N3 Y1 N5 C64 30.1(3) . . . . ?
N4 Y1 N6 C78 -101.8(4) . . . . ?
N2 Y1 N6 C78 112.0(4) . . . . ?
N5 Y1 N6 C78 -179.7(4) . . . . ?
N1 Y1 N6 C78 51.5(4) . . . . ?
O1 Y1 N6 C78 -25.3(4) . . . . ?
N3 Y1 N6 C78 -63.9(4) . . . . ?
N4 Y1 N6 C75 67.5(2) . . . . ?
N2 Y1 N6 C75 -78.7(2) . . . . ?
N5 Y1 N6 C75 -10.4(2) . . . . ?
N1 Y1 N6 C75 -139.2(2) . . . . ?
O1 Y1 N6 C75 144.0(2) . . . . ?
N3 Y1 N6 C75 105.4(3) . . . . ?
N4 Y1 O1 C2 -124.1(2) . . . . ?
N6 Y1 O1 C2 143.3(2) . . . . ?
N2 Y1 O1 C2 17.1(3) . . . . ?
N5 Y1 O1 C2 -177.9(2) . . . . ?
N1 Y1 O1 C2 55.8(2) . . . . ?
N3 Y1 O1 C2 -53.1(2) . . . . ?
N4 Y1 O1 C21 35.7(3) . . . . ?
N6 Y1 O1 C21 -56.8(3) . . . . ?
N2 Y1 O1 C21 177.0(3) . . . . ?
N5 Y1 O1 C21 -18.1(3) . . . . ?
N1 Y1 O1 C21 -144.3(3) . . . . ?
N3 Y1 O1 C21 106.8(3) . . . . ?
C6 C1 C2 C3 -8.8(6) . . . . ?
C11 C1 C2 C3 169.4(4) . . . . ?
C6 C1 C2 O1 169.1(3) . . . . ?
C11 C1 C2 O1 -12.7(5) . . . . ?
C21 O1 C2 C1 118.4(4) . . . . ?
Y1 O1 C2 C1 -79.7(4) . . . . ?
C21 O1 C2 C3 -63.7(5) . . . . ?
Y1 O1 C2 C3 98.2(4) . . . . ?
C1 C2 C3 C4 4.1(7) . . . . ?
O1 C2 C3 C4 -173.7(4) . . . . ?
C2 C3 C4 C5 2.1(8) . . . . ?
C3 C4 C5 C6 -3.3(8) . . . . ?
C3 C4 C5 C10 175.7(5) . . . . ?
C2 C1 C6 C5 7.4(6) . . . . ?
C11 C1 C6 C5 -170.8(4) . . . . ?
C2 C1 C6 C7 -172.0(4) . . . . ?
C11 C1 C6 C7 9.8(6) . . . . ?
C4 C5 C6 C1 -1.5(7) . . . . ?
C10 C5 C6 C1 179.5(5) . . . . ?
C4 C5 C6 C7 177.8(5) . . . . ?
C10 C5 C6 C7 -1.2(8) . . . . ?
C1 C6 C7 C8 165.8(5) . . . . ?
C5 C6 C7 C8 -13.5(7) . . . . ?
C6 C7 C8 C9 44.7(6) . . . . ?
C7 C8 C9 C10 -61.8(7) . . . . ?
C4 C5 C10 C9 165.9(6) . . . . ?
C6 C5 C10 C9 -15.1(9) . . . . ?
C8 C9 C10 C5 45.7(8) . . . . ?
C2 C1 C11 C12 77.7(5) . . . . ?
C6 C1 C11 C12 -104.1(4) . . . . ?
C2 C1 C11 C16 -103.3(4) . . . . ?
C6 C1 C11 C16 74.9(5) . . . . ?
C16 C11 C12 C13 -2.9(5) . . . . ?
C1 C11 C12 C13 176.1(3) . . . . ?
C16 C11 C12 N1 173.4(3) . . . . ?
C1 C11 C12 N1 -7.6(5) . . . . ?
C22 N1 C12 C11 125.1(4) . . . . ?
Y1 N1 C12 C11 -73.1(4) . . . . ?
C22 N1 C12 C13 -58.6(4) . . . . ?
Y1 N1 C12 C13 103.1(3) . . . . ?
C11 C12 C13 C14 0.9(5) . . . . ?
N1 C12 C13 C14 -175.4(3) . . . . ?
C12 C13 C14 C15 0.9(5) . . . . ?
C13 C14 C15 C16 -0.6(5) . . . . ?
C13 C14 C15 C20 -179.2(3) . . . . ?
C14 C15 C16 C11 -1.4(5) . . . . ?
C20 C15 C16 C11 177.1(3) . . . . ?
C14 C15 C16 C17 178.9(3) . . . . ?
C20 C15 C16 C17 -2.5(5) . . . . ?
C12 C11 C16 C15 3.2(5) . . . . ?
C1 C11 C16 C15 -175.8(3) . . . . ?
C12 C11 C16 C17 -177.2(3) . . . . ?
C1 C11 C16 C17 3.9(5) . . . . ?
C15 C16 C17 C18 -14.8(5) . . . . ?
C11 C16 C17 C18 165.5(4) . . . . ?
C16 C17 C18 C19 46.3(5) . . . . ?
C17 C18 C19 C20 -62.2(5) . . . . ?
C18 C19 C20 C15 45.1(5) . . . . ?
C14 C15 C20 C19 165.1(4) . . . . ?
C16 C15 C20 C19 -13.4(5) . . . . ?
C12 N1 C22 C23 171.8(3) . . . . ?
Y1 N1 C22 C23 8.4(4) . . . . ?
C26 N2 C23 C24 0.7(4) . . . . ?
Y1 N2 C23 C24 -178.6(2) . . . . ?
C26 N2 C23 C22 -178.0(3) . . . . ?
Y1 N2 C23 C22 2.6(4) . . . . ?
N1 C22 C23 N2 -7.7(5) . . . . ?
N1 C22 C23 C24 173.9(4) . . . . ?
N2 C23 C24 C25 -0.1(4) . . . . ?
C22 C23 C24 C25 178.5(4) . . . . ?
C23 C24 C25 C26 -0.6(5) . . . . ?
C23 N2 C26 C25 -1.1(4) . . . . ?
Y1 N2 C26 C25 178.0(3) . . . . ?
C24 C25 C26 N2 1.1(5) . . . . ?
C47 O2 C28 C27 -173.5(3) . . . . ?
C47 O2 C28 C29 7.7(6) . . . . ?
C32 C27 C28 O2 -176.1(3) . . . . ?
C37 C27 C28 O2 -1.1(5) . . . . ?
C32 C27 C28 C29 2.7(5) . . . . ?
C37 C27 C28 C29 177.8(3) . . . . ?
O2 C28 C29 C30 177.1(4) . . . . ?
C27 C28 C29 C30 -1.7(6) . . . . ?
C28 C29 C30 C31 -0.5(6) . . . . ?
C29 C30 C31 C32 1.5(6) . . . . ?
C29 C30 C31 C36 -176.9(4) . . . . ?
C30 C31 C32 C27 -0.4(6) . . . . ?
C36 C31 C32 C27 178.0(4) . . . . ?
C30 C31 C32 C33 -176.6(4) . . . . ?
C36 C31 C32 C33 1.8(6) . . . . ?
C28 C27 C32 C31 -1.8(5) . . . . ?
C37 C27 C32 C31 -177.0(3) . . . . ?
C28 C27 C32 C33 174.5(3) . . . . ?
C37 C27 C32 C33 -0.8(5) . . . . ?
C31 C32 C33 C34 -13.9(5) . . . . ?
C27 C32 C33 C34 169.8(4) . . . . ?
C32 C33 C34 C35 40.7(7) . . . . ?
C33 C34 C35 C36 -54.2(7) . . . . ?
C34 C35 C36 C31 40.0(7) . . . . ?
C30 C31 C36 C35 164.1(4) . . . . ?
C32 C31 C36 C35 -14.2(6) . . . . ?
C28 C27 C37 C38 99.5(4) . . . . ?
C32 C27 C37 C38 -85.4(4) . . . . ?
C28 C27 C37 C42 -86.7(4) . . . . ?
C32 C27 C37 C42 88.4(4) . . . . ?
C42 C37 C38 C39 -6.9(6) . . . . ?
C27 C37 C38 C39 166.8(4) . . . . ?
C42 C37 C38 N3 169.5(3) . . . . ?
C27 C37 C38 N3 -16.7(6) . . . . ?
C48 N3 C38 C39 130.2(4) . . . . ?
Y1 N3 C38 C39 -33.6(5) . . . . ?
C48 N3 C38 C37 -46.3(5) . . . . ?
Y1 N3 C38 C37 149.9(3) . . . . ?
C37 C38 C39 C40 3.9(6) . . . . ?
N3 C38 C39 C40 -172.7(4) . . . . ?
C38 C39 C40 C41 2.4(7) . . . . ?
C39 C40 C41 C42 -5.5(7) . . . . ?
C39 C40 C41 C46 174.7(4) . . . . ?
C40 C41 C42 C37 2.3(6) . . . . ?
C46 C41 C42 C37 -177.9(4) . . . . ?
C40 C41 C42 C43 -175.8(4) . . . . ?
C46 C41 C42 C43 4.0(6) . . . . ?
C38 C37 C42 C41 3.8(6) . . . . ?
C27 C37 C42 C41 -170.2(4) . . . . ?
C38 C37 C42 C43 -178.0(4) . . . . ?
C27 C37 C42 C43 7.9(5) . . . . ?
C41 C42 C43 C44 -15.5(6) . . . . ?
C37 C42 C43 C44 166.4(4) . . . . ?
C42 C43 C44 C45 44.4(5) . . . . ?
C43 C44 C45 C46 -62.8(5) . . . . ?
C44 C45 C46 C41 50.0(5) . . . . ?
C42 C41 C46 C45 -21.4(6) . . . . ?
C40 C41 C46 C45 158.4(4) . . . . ?
C38 N3 C48 C49 -178.3(3) . . . . ?
Y1 N3 C48 C49 -11.1(4) . . . . ?
C52 N4 C49 C50 -0.5(4) . . . . ?
Y1 N4 C49 C50 -166.7(3) . . . . ?
C52 N4 C49 C48 -179.0(3) . . . . ?
Y1 N4 C49 C48 14.8(4) . . . . ?
N3 C48 C49 N4 -1.9(6) . . . . ?
N3 C48 C49 C50 -180.0(4) . . . . ?
N4 C49 C50 C51 0.6(5) . . . . ?
C48 C49 C50 C51 178.8(4) . . . . ?
C49 C50 C51 C52 -0.4(5) . . . . ?
C49 N4 C52 C51 0.3(4) . . . . ?
Y1 N4 C52 C51 161.5(3) . . . . ?
C50 C51 C52 N4 0.1(5) . . . . ?
C73 O3 C54 C55 18.0(5) . . . . ?
C73 O3 C54 C53 -158.9(3) . . . . ?
C58 C53 C54 O3 178.4(3) . . . . ?
C63 C53 C54 O3 0.2(5) . . . . ?
C58 C53 C54 C55 1.5(6) . . . . ?
C63 C53 C54 C55 -176.7(3) . . . . ?
O3 C54 C55 C56 -178.0(3) . . . . ?
C53 C54 C55 C56 -1.3(6) . . . . ?
C54 C55 C56 C57 0.4(6) . . . . ?
C55 C56 C57 C58 0.3(6) . . . . ?
C55 C56 C57 C62 179.0(4) . . . . ?
C54 C53 C58 C57 -0.8(6) . . . . ?
C63 C53 C58 C57 177.4(3) . . . . ?
C54 C53 C58 C59 -177.9(3) . . . . ?
C63 C53 C58 C59 0.2(5) . . . . ?
C56 C57 C58 C53 -0.1(6) . . . . ?
C62 C57 C58 C53 -178.8(4) . . . . ?
C56 C57 C58 C59 177.0(3) . . . . ?
C62 C57 C58 C59 -1.7(6) . . . . ?
C53 C58 C59 C60 -169.9(4) . . . . ?
C57 C58 C59 C60 12.9(5) . . . . ?
C58 C59 C60 C61 -44.2(5) . . . . ?
C59 C60 C61 C62 64.1(5) . . . . ?
C56 C57 C62 C61 -157.4(4) . . . . ?
C58 C57 C62 C61 21.3(6) . . . . ?
C60 C61 C62 C57 -51.9(5) . . . . ?
C54 C53 C63 C64 91.1(4) . . . . ?
C58 C53 C63 C64 -87.1(4) . . . . ?
C54 C53 C63 C68 -91.2(4) . . . . ?
C58 C53 C63 C68 90.6(4) . . . . ?
C68 C63 C64 C65 1.9(5) . . . . ?
C53 C63 C64 C65 179.6(3) . . . . ?
C68 C63 C64 N5 -173.2(3) . . . . ?
C53 C63 C64 N5 4.5(5) . . . . ?
C74 N5 C64 C65 132.3(3) . . . . ?
Y1 N5 C64 C65 -38.2(4) . . . . ?
C74 N5 C64 C63 -52.6(4) . . . . ?
Y1 N5 C64 C63 137.0(3) . . . . ?
C63 C64 C65 C66 -0.2(5) . . . . ?
N5 C64 C65 C66 175.1(3) . . . . ?
C64 C65 C66 C67 -2.3(5) . . . . ?
C65 C66 C67 C68 3.0(5) . . . . ?
C65 C66 C67 C72 -173.8(4) . . . . ?
C66 C67 C68 C63 -1.3(5) . . . . ?
C72 C67 C68 C63 175.5(3) . . . . ?
C66 C67 C68 C69 178.2(3) . . . . ?
C72 C67 C68 C69 -5.0(5) . . . . ?
C64 C63 C68 C67 -1.2(5) . . . . ?
C53 C63 C68 C67 -178.9(3) . . . . ?
C64 C63 C68 C69 179.3(3) . . . . ?
C53 C63 C68 C69 1.6(4) . . . . ?
C67 C68 C69 C70 3.5(6) . . . . ?
C63 C68 C69 C70 -177.0(4) . . . . ?
C68 C69 C70 C71 29.0(7) . . . . ?
C68 C69 C70 C71' -19.5(10) . . . . ?
C69 C70 C71 C72 -58.8(8) . . . . ?
C71' C70 C71 C72 55.0(7) . . . . ?
C69 C70 C71' C72 33.6(13) . . . . ?
C71 C70 C71' C72 -56.8(7) . . . . ?
C66 C67 C72 C71' -161.8(7) . . . . ?
C68 C67 C72 C71' 21.4(8) . . . . ?
C66 C67 C72 C71 152.9(5) . . . . ?
C68 C67 C72 C71 -23.9(6) . . . . ?
C70 C71' C72 C67 -33.2(12) . . . . ?
C70 C71' C72 C71 54.3(7) . . . . ?
C70 C71 C72 C67 55.0(8) . . . . ?
C70 C71 C72 C71' -56.9(7) . . . . ?
C64 N5 C74 C75 175.8(3) . . . . ?
Y1 N5 C74 C75 -12.3(4) . . . . ?
C78 N6 C75 C76 0.0(4) . . . . ?
Y1 N6 C75 C76 -173.0(3) . . . . ?
C78 N6 C75 C74 -178.1(3) . . . . ?
Y1 N6 C75 C74 8.9(4) . . . . ?
N5 C74 C75 N6 2.6(5) . . . . ?
N5 C74 C75 C76 -175.1(4) . . . . ?
N6 C75 C76 C77 -0.5(5) . . . . ?
C74 C75 C76 C77 177.4(4) . . . . ?
C75 C76 C77 C78 0.7(5) . . . . ?
C75 N6 C78 C77 0.5(4) . . . . ?
Y1 N6 C78 C77 170.3(3) . . . . ?
C76 C77 C78 N6 -0.8(5) . . . . ?
C85 C80 C81 C82 0.0 . . . . ?
C79 C80 C81 C82 -177.5(7) . . . . ?
C80 C81 C82 C83 0.0 . . . . ?
C81 C82 C83 C84 0.0 . . . . ?
C82 C83 C84 C85 0.0 . . . . ?
C83 C84 C85 C80 0.0 . . . . ?
C81 C80 C85 C84 0.0 . . . . ?
C79 C80 C85 C84 177.5(7) . . . . ?

loop_
_platon_squeeze_void_nr
_platon_squeeze_void_average_x
_platon_squeeze_void_average_y
_platon_squeeze_void_average_z
_platon_squeeze_void_volume
_platon_squeeze_void_count_electrons
1 -0.139 0.250 0.000 603.2 62.9
2 0.128 0.750 0.500 603.1 63.2
